data_1569371
loop_
_publ_author_name
'Wu, Yimin'
'Liu, Xiaoyu'
'Liu, Junjie'
'Yang, Ge'
'Han, Songyan'
'Yang, Dezhi'
'Cao, Xiaosong'
'Ma, Dongge'
'Bin, Zhengyang'
'You, Jingsong'

_publ_section_title
;
 Geometry engineering of a multiple resonance core <i>via</i> a
 phenyl-embedded strategy toward highly efficient narrowband blue OLEDs.
;
_journal_issue 9
_journal_name_full 'Materials horizons'
_journal_page_first 3785
_journal_page_last 3790
_journal_paper_doi 10.1039/d3mh00617d
_journal_volume 10
_journal_year 2023
_chemical_formula_moiety 'C20 H9 N O2'
_chemical_formula_sum 'C20 H9 N O2'
_chemical_formula_weight 295.28
_space_group_crystal_system orthorhombic
_space_group_IT_number 19
_space_group_name_Hall 'P 2ac 2ab'
_space_group_name_H-M_alt 'P 21 21 21'
_atom_sites_solution_hydrogens geom
_atom_sites_solution_primary dual
_audit_creation_date 2022-02-17
_audit_creation_method
;
Olex2 1.3
(compiled 2020.11.12 svn.r5f609507 for OlexSys, GUI svn.r6408)
;
_audit_update_record
;
2023-03-16 deposited with the CCDC.	2023-06-28 downloaded from the CCDC.
;
_cell_angle_alpha 90
_cell_angle_beta 90
_cell_angle_gamma 90
_cell_formula_units_Z 4
_cell_length_a 3.7973(3)
_cell_length_b 17.7163(14)
_cell_length_c 19.1364(15)
_cell_measurement_reflns_used 1158
_cell_measurement_temperature 273(2)
_cell_measurement_theta_max 24.730
_cell_measurement_theta_min 2.419
_cell_volume 1287.38(18)
_computing_cell_refinement 'SAINT V8.40B (?, 2016)'
_computing_data_reduction 'SAINT V8.40B (?, 2016)'
_computing_molecular_graphics 'Olex2 1.3 (Dolomanov et al., 2009)'
_computing_publication_material 'Olex2 1.3 (Dolomanov et al., 2009)'
_computing_structure_refinement 'SHELXL 2014/7 (Sheldrick, 2015)'
_computing_structure_solution 'SHELXT 2018/2 (Sheldrick, 2018)'
_diffrn_ambient_temperature 273.15
_diffrn_measured_fraction_theta_full 0.992
_diffrn_measured_fraction_theta_max 0.980
_diffrn_measurement_device_type 'Bruker APEX-II CCD'
_diffrn_measurement_method '\f and \w scans'
_diffrn_radiation_type MoK\a
_diffrn_radiation_wavelength 0.71073
_diffrn_reflns_av_R_equivalents 0.0758
_diffrn_reflns_av_unetI/netI 0.0896
_diffrn_reflns_Laue_measured_fraction_full 0.992
_diffrn_reflns_Laue_measured_fraction_max 0.980
_diffrn_reflns_limit_h_max 4
_diffrn_reflns_limit_h_min -4
_diffrn_reflns_limit_k_max 23
_diffrn_reflns_limit_k_min -22
_diffrn_reflns_limit_l_max 24
_diffrn_reflns_limit_l_min -24
_diffrn_reflns_number 7439
_diffrn_reflns_point_group_measured_fraction_full 0.990
_diffrn_reflns_point_group_measured_fraction_max 0.964
_diffrn_reflns_theta_full 25.242
_diffrn_reflns_theta_max 27.544
_diffrn_reflns_theta_min 2.128
_diffrn_source_current 1.4
_diffrn_source_power 0.07
_diffrn_source_voltage 50.0
_diffrn_standards_number 0
_exptl_absorpt_coefficient_mu 0.099
_exptl_absorpt_correction_T_max 0.7456
_exptl_absorpt_correction_T_min 0.6582
_exptl_absorpt_correction_type multi-scan
_exptl_absorpt_process_details
;
SADABS-2016/2 (Bruker,2016/2) was used for absorption correction.
wR2(int) was 0.1007 before and 0.0654 after correction.
The Ratio of minimum to maximum transmission is 0.8828.
The \l/2 correction factor is Not present.
;
_exptl_crystal_colour 'clear yellowish yellow'
_exptl_crystal_colour_lustre clear
_exptl_crystal_colour_modifier yellowish
_exptl_crystal_colour_primary yellow
_exptl_crystal_density_diffrn 1.523
_exptl_crystal_description needle
_exptl_crystal_F_000 608
_exptl_crystal_size_max 0.23
_exptl_crystal_size_mid 0.06
_exptl_crystal_size_min 0.06
_refine_diff_density_max 0.154
_refine_diff_density_min -0.213
_refine_diff_density_rms 0.045
_refine_ls_abs_structure_details
;
 Flack x determined using 398 quotients [(I+)-(I-)]/[(I+)+(I-)]
 (Parsons, Flack and Wagner, Acta Cryst. B69 (2013) 249-259).
;
_refine_ls_abs_structure_Flack -1.4(10)
_refine_ls_extinction_method none
_refine_ls_goodness_of_fit_ref 1.019
_refine_ls_hydrogen_treatment constr
_refine_ls_matrix_type full
_refine_ls_number_parameters 208
_refine_ls_number_reflns 2840
_refine_ls_number_restraints 0
_refine_ls_restrained_S_all 1.019
_refine_ls_R_factor_all 0.1299
_refine_ls_R_factor_gt 0.0590
_refine_ls_shift/su_max 0.000
_refine_ls_shift/su_mean 0.000
_refine_ls_structure_factor_coef Fsqd
_refine_ls_weighting_details 'w=1/[\s^2^(Fo^2^)+(0.0412P)^2^] where P=(Fo^2^+2Fc^2^)/3'
_refine_ls_weighting_scheme calc
_refine_ls_wR_factor_gt 0.1039
_refine_ls_wR_factor_ref 0.1322
_reflns_Friedel_coverage 0.632
_reflns_Friedel_fraction_full 0.986
_reflns_Friedel_fraction_max 0.939
_reflns_number_gt 1596
_reflns_number_total 2840
_reflns_threshold_expression 'I > 2\s(I)'
_cod_data_source_file d3mh00617d2.cif
_cod_data_source_block mo_wym_ch4_0m_a
_cod_depositor_comments 'Adding full bibliography for 1569367--1569372.cif.'
_cod_database_code 1569371
_shelx_shelxl_version_number 2014/7
_shelx_space_group_comment
;
The symmetry employed for this shelxl refinement is uniquely defined
by the following loop, which should always be used as a source of
symmetry information in preference to the above space-group names.
They are only intended as comments.
;
_shelx_estimated_absorpt_t_max 0.994
_shelx_estimated_absorpt_t_min 0.977
_olex2_refinement_description
;
1. Fixed Uiso
 At 1.2 times of:
  All C(H) groups
2.a Aromatic/amide H refined with riding coordinates:
 C1(H1), C2(H2), C8(H8), C9(H9), C10(H10), C12(H12), C13(H13), C16(H16),
 C19(H19)
;
_olex2_submission_special_instructions 'No special instructions were received'

loop_
_space_group_symop_operation_xyz
'x, y, z'
'x+1/2, -y+1/2, -z'
'-x, y+1/2, -z+1/2'
'-x+1/2, -y, z+1/2'

loop_
_atom_site_label
_atom_site_type_symbol
_atom_site_fract_x
_atom_site_fract_y
_atom_site_fract_z
_atom_site_U_iso_or_equiv
_atom_site_adp_type
_atom_site_occupancy
_atom_site_site_symmetry_order
_atom_site_calc_flag
_atom_site_refinement_flags_posn
_atom_site_refinement_flags_adp
_atom_site_refinement_flags_occupancy
_atom_site_disorder_assembly
_atom_site_disorder_group
O1 O 0.8656(10) 0.61954(17) 0.54217(15) 0.0598(10) Uani 1 1 d . . . . .
O2 O 0.4646(10) 0.27700(18) 0.35420(18) 0.0732(12) Uani 1 1 d . . . . .
N1 N 0.4932(9) 0.50269(18) 0.37748(15) 0.0378(9) Uani 1 1 d . . . . .
C1 C 0.8790(14) 0.3795(3) 0.5390(2) 0.0532(13) Uani 1 1 d . . . . .
H1 H 0.9634 0.3511 0.5763 0.064 Uiso 1 1 calc R U . . .
C2 C 0.7531(13) 0.3423(3) 0.4803(2) 0.0527(13) Uani 1 1 d . . . . .
H2 H 0.7594 0.2899 0.4786 0.063 Uiso 1 1 calc R U . . .
C3 C 0.6179(12) 0.3825(2) 0.4244(2) 0.0420(11) Uani 1 1 d . . . . .
C4 C 0.4703(13) 0.3463(3) 0.3598(2) 0.0497(13) Uani 1 1 d . . . . .
C5 C 0.3351(12) 0.3972(2) 0.3055(2) 0.0431(11) Uani 1 1 d . . . . .
C6 C 0.3525(11) 0.4739(2) 0.31770(19) 0.0368(10) Uani 1 1 d . . . . .
C7 C 0.2443(10) 0.5332(3) 0.27378(19) 0.0389(10) Uani 1 1 d . . . . .
C8 C 0.0983(12) 0.5112(3) 0.2108(2) 0.0489(12) Uani 1 1 d . . . . .
H8 H 0.0181 0.5470 0.1790 0.059 Uiso 1 1 calc R U . . .
C9 C 0.3985(14) 0.7278(3) 0.3581(2) 0.0520(13) Uani 1 1 d . . . . .
H9 H 0.3699 0.7796 0.3526 0.062 Uiso 1 1 calc R U . . .
C10 C 0.2888(12) 0.6799(2) 0.3038(2) 0.0479(12) Uani 1 1 d . . . . .
H10 H 0.1935 0.6996 0.2629 0.057 Uiso 1 1 calc R U . . .
C11 C 0.3255(11) 0.6032(2) 0.3125(2) 0.0390(11) Uani 1 1 d . . . . .
C12 C 0.0736(13) 0.4342(3) 0.1957(2) 0.0560(14) Uani 1 1 d . . . . .
H12 H -0.0224 0.4199 0.1530 0.067 Uiso 1 1 calc R U . . .
C13 C 0.1846(13) 0.3780(3) 0.2411(2) 0.0534(13) Uani 1 1 d . . . . .
H13 H 0.1592 0.3275 0.2287 0.064 Uiso 1 1 calc R U . . .
C14 C 0.6222(11) 0.4615(2) 0.43108(19) 0.0366(10) Uani 1 1 d . . . . .
C15 C 0.7529(12) 0.5006(3) 0.48937(19) 0.0375(10) Uani 1 1 d . . . . .
C16 C 0.8831(12) 0.4577(3) 0.5437(2) 0.0479(12) Uani 1 1 d . . . . .
H16 H 0.9732 0.4810 0.5834 0.057 Uiso 1 1 calc R U . . .
C17 C 0.7454(12) 0.5856(3) 0.4917(2) 0.0426(12) Uani 1 1 d . . . . .
C18 C 0.5933(12) 0.6238(2) 0.43015(19) 0.0379(11) Uani 1 1 d . . . . .
C19 C 0.5476(12) 0.7012(2) 0.4196(2) 0.0462(12) Uani 1 1 d . . . . .
H19 H 0.6175 0.7352 0.4540 0.055 Uiso 1 1 calc R U . . .
C20 C 0.4752(12) 0.5797(2) 0.3756(2) 0.0359(10) Uani 1 1 d . . . . .

loop_
_atom_site_aniso_label
_atom_site_aniso_U_11
_atom_site_aniso_U_22
_atom_site_aniso_U_33
_atom_site_aniso_U_23
_atom_site_aniso_U_13
_atom_site_aniso_U_12
O1 0.075(3) 0.066(2) 0.0385(17) -0.0086(17) -0.0060(19) -0.0151(19)
O2 0.092(3) 0.042(2) 0.086(3) -0.0023(18) -0.002(3) -0.006(2)
N1 0.044(2) 0.039(2) 0.0310(17) 0.0004(17) -0.0031(17) 0.000(2)
C1 0.050(3) 0.065(3) 0.045(3) 0.022(3) 0.002(3) 0.009(3)
C2 0.048(3) 0.049(3) 0.061(3) 0.016(2) 0.003(3) 0.006(2)
C3 0.035(3) 0.048(3) 0.043(3) 0.006(2) 0.005(2) 0.002(2)
C4 0.048(3) 0.043(3) 0.059(3) 0.001(2) 0.010(3) -0.003(3)
C5 0.039(3) 0.051(3) 0.039(2) -0.005(2) 0.005(2) -0.005(2)
C6 0.032(2) 0.046(3) 0.032(2) -0.006(2) 0.0018(19) -0.004(2)
C7 0.031(2) 0.056(3) 0.030(2) 0.000(2) -0.0002(19) 0.000(2)
C8 0.041(3) 0.072(3) 0.034(2) 0.001(2) 0.002(2) -0.001(3)
C9 0.053(3) 0.041(3) 0.062(3) 0.008(2) 0.010(3) 0.004(3)
C10 0.049(3) 0.050(3) 0.045(3) 0.011(2) 0.003(3) 0.008(2)
C11 0.034(3) 0.050(3) 0.033(2) 0.004(2) 0.004(2) 0.005(2)
C12 0.049(3) 0.080(4) 0.040(3) -0.012(3) -0.002(2) -0.009(3)
C13 0.048(3) 0.058(3) 0.055(3) -0.018(3) 0.004(3) -0.009(2)
C14 0.033(2) 0.043(2) 0.034(2) 0.003(2) 0.002(2) -0.002(2)
C15 0.032(2) 0.047(2) 0.033(2) 0.001(2) 0.0035(19) -0.001(2)
C16 0.043(3) 0.066(3) 0.035(2) 0.007(2) -0.004(2) -0.001(3)
C17 0.041(3) 0.056(3) 0.030(2) -0.005(2) 0.008(2) -0.007(2)
C18 0.039(3) 0.042(3) 0.033(2) -0.002(2) 0.008(2) -0.001(2)
C19 0.046(3) 0.042(3) 0.051(3) -0.007(2) 0.006(2) -0.003(2)
C20 0.035(3) 0.040(2) 0.032(2) -0.001(2) 0.002(2) 0.001(2)

loop_
_atom_type_symbol
_atom_type_description
_atom_type_scat_dispersion_real
_atom_type_scat_dispersion_imag
_atom_type_scat_source
C C 0.0033 0.0016 'International Tables Vol C Tables 4.2.6.8 and 6.1.1.4'
H H 0.0000 0.0000 'International Tables Vol C Tables 4.2.6.8 and 6.1.1.4'
N N 0.0061 0.0033 'International Tables Vol C Tables 4.2.6.8 and 6.1.1.4'
O O 0.0106 0.0060 'International Tables Vol C Tables 4.2.6.8 and 6.1.1.4'

loop_
_geom_angle_atom_site_label_1
_geom_angle_atom_site_label_2
_geom_angle_atom_site_label_3
_geom_angle
_geom_angle_site_symmetry_1
_geom_angle_site_symmetry_3
_geom_angle_publ_flag
C6 N1 C20 109.4(3) . . ?
C14 N1 C6 125.3(3) . . ?
C14 N1 C20 125.3(4) . . ?
C2 C1 H1 119.0 . . ?
C2 C1 C16 122.0(4) . . ?
C16 C1 H1 119.0 . . ?
C1 C2 H2 119.7 . . ?
C3 C2 C1 120.6(4) . . ?
C3 C2 H2 119.7 . . ?
C2 C3 C4 123.7(4) . . ?
C2 C3 C14 116.0(4) . . ?
C14 C3 C4 120.4(4) . . ?
O2 C4 C3 120.3(4) . . ?
O2 C4 C5 122.9(5) . . ?
C5 C4 C3 116.7(4) . . ?
C6 C5 C4 117.9(4) . . ?
C6 C5 C13 114.1(4) . . ?
C13 C5 C4 128.0(4) . . ?
N1 C6 C5 122.0(4) . . ?
N1 C6 C7 109.6(3) . . ?
C5 C6 C7 128.3(4) . . ?
C6 C7 C11 105.5(3) . . ?
C8 C7 C6 115.2(4) . . ?
C8 C7 C11 139.3(4) . . ?
C7 C8 H8 120.6 . . ?
C7 C8 C12 118.8(4) . . ?
C12 C8 H8 120.6 . . ?
C10 C9 H9 118.5 . . ?
C19 C9 H9 118.5 . . ?
C19 C9 C10 122.9(4) . . ?
C9 C10 H10 120.8 . . ?
C11 C10 C9 118.5(4) . . ?
C11 C10 H10 120.8 . . ?
C10 C11 C7 138.3(4) . . ?
C10 C11 C20 116.0(4) . . ?
C20 C11 C7 105.6(4) . . ?
C8 C12 H12 118.3 . . ?
C13 C12 C8 123.5(4) . . ?
C13 C12 H12 118.3 . . ?
C5 C13 H13 120.0 . . ?
C12 C13 C5 120.0(4) . . ?
C12 C13 H13 120.0 . . ?
N1 C14 C3 117.7(4) . . ?
N1 C14 C15 117.8(4) . . ?
C15 C14 C3 124.6(4) . . ?
C14 C15 C17 120.6(4) . . ?
C16 C15 C14 117.0(4) . . ?
C16 C15 C17 122.4(4) . . ?
C1 C16 H16 120.1 . . ?
C15 C16 C1 119.8(4) . . ?
C15 C16 H16 120.1 . . ?
O1 C17 C15 120.4(4) . . ?
O1 C17 C18 123.3(4) . . ?
C18 C17 C15 116.3(4) . . ?
C19 C18 C17 127.9(4) . . ?
C20 C18 C17 118.1(4) . . ?
C20 C18 C19 114.0(4) . . ?
C9 C19 C18 120.3(4) . . ?
C9 C19 H19 119.8 . . ?
C18 C19 H19 119.8 . . ?
N1 C20 C11 109.9(4) . . ?
N1 C20 C18 122.0(4) . . ?
C18 C20 C11 128.2(4) . . ?

loop_
_geom_bond_atom_site_label_1
_geom_bond_atom_site_label_2
_geom_bond_distance
_geom_bond_site_symmetry_2
_geom_bond_publ_flag
O1 C17 1.227(5) . ?
O2 C4 1.232(5) . ?
N1 C6 1.362(5) . ?
N1 C14 1.350(5) . ?
N1 C20 1.367(5) . ?
C1 H1 0.9300 . ?
C1 C2 1.386(6) . ?
C1 C16 1.388(6) . ?
C2 H2 0.9300 . ?
C2 C3 1.385(6) . ?
C3 C4 1.501(6) . ?
C3 C14 1.406(5) . ?
C4 C5 1.470(6) . ?
C5 C6 1.379(5) . ?
C5 C13 1.400(6) . ?
C6 C7 1.408(5) . ?
C7 C8 1.384(5) . ?
C7 C11 1.476(5) . ?
C8 H8 0.9300 . ?
C8 C12 1.397(6) . ?
C9 H9 0.9300 . ?
C9 C10 1.405(6) . ?
C9 C19 1.389(6) . ?
C10 H10 0.9300 . ?
C10 C11 1.376(6) . ?
C11 C20 1.398(5) . ?
C12 H12 0.9300 . ?
C12 C13 1.387(6) . ?
C13 H13 0.9300 . ?
C14 C15 1.403(5) . ?
C15 C16 1.380(5) . ?
C15 C17 1.507(5) . ?
C16 H16 0.9300 . ?
C17 C18 1.475(6) . ?
C18 C19 1.397(5) . ?
C18 C20 1.379(5) . ?
C19 H19 0.9300 . ?

loop_
_geom_torsion_atom_site_label_1
_geom_torsion_atom_site_label_2
_geom_torsion_atom_site_label_3
_geom_torsion_atom_site_label_4
_geom_torsion
_geom_torsion_site_symmetry_1
_geom_torsion_site_symmetry_2
_geom_torsion_site_symmetry_3
_geom_torsion_site_symmetry_4
_geom_torsion_publ_flag
O1 C17 C18 C19 -2.6(7) . . . . ?
O1 C17 C18 C20 178.2(4) . . . . ?
O2 C4 C5 C6 179.5(5) . . . . ?
O2 C4 C5 C13 -0.2(8) . . . . ?
N1 C6 C7 C8 179.5(4) . . . . ?
N1 C6 C7 C11 -1.0(4) . . . . ?
N1 C14 C15 C16 179.9(4) . . . . ?
N1 C14 C15 C17 0.5(6) . . . . ?
C1 C2 C3 C4 -178.7(5) . . . . ?
C1 C2 C3 C14 0.7(7) . . . . ?
C2 C1 C16 C15 1.2(7) . . . . ?
C2 C3 C4 O2 -0.1(7) . . . . ?
C2 C3 C4 C5 179.6(4) . . . . ?
C2 C3 C14 N1 179.8(4) . . . . ?
C2 C3 C14 C15 0.3(6) . . . . ?
C3 C4 C5 C6 -0.2(6) . . . . ?
C3 C4 C5 C13 -179.8(4) . . . . ?
C3 C14 C15 C16 -0.5(6) . . . . ?
C3 C14 C15 C17 -179.9(4) . . . . ?
C4 C3 C14 N1 -0.7(6) . . . . ?
C4 C3 C14 C15 179.7(4) . . . . ?
C4 C5 C6 N1 0.8(6) . . . . ?
C4 C5 C6 C7 179.3(4) . . . . ?
C4 C5 C13 C12 -179.4(4) . . . . ?
C5 C6 C7 C8 0.8(6) . . . . ?
C5 C6 C7 C11 -179.6(4) . . . . ?
C6 N1 C14 C3 1.3(6) . . . . ?
C6 N1 C14 C15 -179.0(4) . . . . ?
C6 N1 C20 C11 -1.2(5) . . . . ?
C6 N1 C20 C18 178.8(4) . . . . ?
C6 C5 C13 C12 0.9(6) . . . . ?
C6 C7 C8 C12 -0.6(6) . . . . ?
C6 C7 C11 C10 -178.3(5) . . . . ?
C6 C7 C11 C20 0.2(4) . . . . ?
C7 C8 C12 C13 0.7(7) . . . . ?
C7 C11 C20 N1 0.6(5) . . . . ?
C7 C11 C20 C18 -179.4(4) . . . . ?
C8 C7 C11 C10 1.0(9) . . . . ?
C8 C7 C11 C20 179.5(5) . . . . ?
C8 C12 C13 C5 -0.9(8) . . . . ?
C9 C10 C11 C7 177.7(5) . . . . ?
C9 C10 C11 C20 -0.7(6) . . . . ?
C10 C9 C19 C18 -0.4(8) . . . . ?
C10 C11 C20 N1 179.5(4) . . . . ?
C10 C11 C20 C18 -0.5(7) . . . . ?
C11 C7 C8 C12 -179.9(5) . . . . ?
C13 C5 C6 N1 -179.5(4) . . . . ?
C13 C5 C6 C7 -1.0(6) . . . . ?
C14 N1 C6 C5 -1.4(7) . . . . ?
C14 N1 C6 C7 179.8(4) . . . . ?
C14 N1 C20 C11 -179.6(4) . . . . ?
C14 N1 C20 C18 0.4(7) . . . . ?
C14 C3 C4 O2 -179.5(4) . . . . ?
C14 C3 C4 C5 0.1(6) . . . . ?
C14 C15 C16 C1 -0.2(6) . . . . ?
C14 C15 C17 O1 -178.7(4) . . . . ?
C14 C15 C17 C18 0.3(6) . . . . ?
C15 C17 C18 C19 178.4(4) . . . . ?
C15 C17 C18 C20 -0.8(6) . . . . ?
C16 C1 C2 C3 -1.5(7) . . . . ?
C16 C15 C17 O1 1.9(7) . . . . ?
C16 C15 C17 C18 -179.1(4) . . . . ?
C17 C15 C16 C1 179.2(4) . . . . ?
C17 C18 C19 C9 -180.0(5) . . . . ?
C17 C18 C20 N1 0.5(7) . . . . ?
C17 C18 C20 C11 -179.5(4) . . . . ?
C19 C9 C10 C11 1.1(8) . . . . ?
C19 C18 C20 N1 -178.8(4) . . . . ?
C19 C18 C20 C11 1.2(7) . . . . ?
C20 N1 C6 C5 -179.8(4) . . . . ?
C20 N1 C6 C7 1.4(5) . . . . ?
C20 N1 C14 C3 179.5(4) . . . . ?
C20 N1 C14 C15 -0.9(6) . . . . ?
C20 C18 C19 C9 -0.7(6) . . . . ?
